data_1515433
loop_
_publ_author_name
'Kongprakaiwoot, Natcharee'
'Quiroz-Guzman, Mauricio'
'Oliver, Allen G.'
'Brown, Seth N.'

_publ_section_title
;
 Gauging electronic dissymmetry in bis-chelates of titanium(iv) using
 sterically and electronically variable 2,2&#x2032;-biphenoxides
;
_journal_issue 2
_journal_name_full 'Chemical Science'
_journal_page_first 331
_journal_paper_doi 10.1039/c0sc00468e
_journal_volume 2
_journal_year 2011
_chemical_formula_moiety 'C42 H39 N O6 Ti, C D Cl3'
_chemical_formula_sum 'C43 H39 Cl3 D N O6 Ti'
_chemical_formula_weight 822.01
_chemical_name_common '(Hob)Ti(O2C12H4Me4) . CDCl3'
_chemical_name_systematic
;
(2'-(4-p-tolyl-2,4-butanedionato)-biphenyl-2-N-methylacetohydroxamato)-
(3,3',5,5'-tetramethylbiphenyl-2,2'-diolato)titanium(IV)
deuteriochloroform solvate
;
_space_group_IT_number 2
_symmetry_cell_setting triclinic
_symmetry_space_group_name_Hall '-P 1'
_symmetry_space_group_name_H-M 'P -1'
_atom_sites_solution_hydrogens difmap
_atom_sites_solution_primary direct
_atom_sites_solution_secondary difmap
_audit_creation_method SHELXL-97
_cell_angle_alpha 109.3684(14)
_cell_angle_beta 96.4954(15)
_cell_angle_gamma 106.9980(17)
_cell_formula_units_Z 2
_cell_length_a 12.0648(5)
_cell_length_b 12.6467(5)
_cell_length_c 14.4497(14)
_cell_measurement_reflns_used 9931
_cell_measurement_temperature 99(2)
_cell_measurement_theta_max 26.28
_cell_measurement_theta_min 2.78
_cell_volume 1934.4(2)
_computing_cell_refinement 'APEX2/SAINT (Bruker, 2004)'
_computing_data_collection 'APEX2 (Bruker, 2004)'
_computing_data_reduction 'SAINT/XPREP (Bruker, 2004; Sheldrick, 2003)'
_computing_molecular_graphics 'XP (Sheldrick, 1998)'
_computing_publication_material 'XCIF (Sheldrick, 2001)'
_computing_structure_refinement 'XL (Sheldrick, 2001)'
_computing_structure_solution 'XS (Sheldrick, 2001)'
_diffrn_ambient_temperature 99(2)
_diffrn_detector_area_resol_mean 8.33
_diffrn_measured_fraction_theta_full 0.963
_diffrn_measured_fraction_theta_max 0.963
_diffrn_measurement_device_type 'Bruker APEX-II CCD'
_diffrn_measurement_method '\f and \w scans'
_diffrn_radiation_monochromator graphite
_diffrn_radiation_source 'fine-focus sealed tube'
_diffrn_radiation_type MoK\a
_diffrn_radiation_wavelength 0.71073
_diffrn_reflns_av_R_equivalents 0.0326
_diffrn_reflns_av_sigmaI/netI 0.0342
_diffrn_reflns_limit_h_max 15
_diffrn_reflns_limit_h_min -15
_diffrn_reflns_limit_k_max 15
_diffrn_reflns_limit_k_min -15
_diffrn_reflns_limit_l_max 14
_diffrn_reflns_limit_l_min -17
_diffrn_reflns_number 28893
_diffrn_reflns_theta_full 26.67
_diffrn_reflns_theta_max 26.67
_diffrn_reflns_theta_min 1.54
_exptl_absorpt_coefficient_mu 0.478
_exptl_absorpt_correction_T_max 0.9265
_exptl_absorpt_correction_T_min 0.8845
_exptl_absorpt_correction_type numerical
_exptl_absorpt_process_details
;
Blessing, R. H. (1995) Acta Cryst. A51, 33-38.

Sheldrick, G. M. (2004) SADABS, University of G\"ottingen, Germany.
;
_exptl_crystal_colour colorless
_exptl_crystal_density_diffrn 1.411
_exptl_crystal_density_method 'not measured'
_exptl_crystal_description block
_exptl_crystal_F_000 852
_exptl_crystal_recrystallization_method
;
Crystals were deposited from a concentrated solution of the complex
in CDCl3.
;
_exptl_crystal_size_max 0.26
_exptl_crystal_size_mid 0.20
_exptl_crystal_size_min 0.16
_refine_diff_density_max 0.430
_refine_diff_density_min -0.387
_refine_diff_density_rms 0.057
_refine_ls_extinction_method none
_refine_ls_goodness_of_fit_ref 1.037
_refine_ls_hydrogen_treatment mixed
_refine_ls_matrix_type full
_refine_ls_number_parameters 625
_refine_ls_number_reflns 7854
_refine_ls_number_restraints 0
_refine_ls_restrained_S_all 1.037
_refine_ls_R_factor_all 0.0473
_refine_ls_R_factor_gt 0.0374
_refine_ls_shift/su_max 0.001
_refine_ls_shift/su_mean 0.000
_refine_ls_structure_factor_coef Fsqd
_refine_ls_weighting_details 'calc w=1/[\s^2^(Fo^2^)+(0.0464P)^2^+1.2134P] where P=(Fo^2^+2Fc^2^)/3'
_refine_ls_weighting_scheme calc
_refine_ls_wR_factor_gt 0.0932
_refine_ls_wR_factor_ref 0.0993
_reflns_number_gt 6583
_reflns_number_total 7854
_reflns_threshold_expression >2sigma(I)
_cod_data_source_file c0sc00468e.txt
_cod_data_source_block hobbiph
_cod_depositor_comments
;
The following automatic conversions were performed:

'_symmetry_cell_setting' value 'Triclinic' changed to 'triclinic'
according to
/usr/data/users/saulius/automatic-downloads/retrospective/RSC/lib/dictionaries/cif_core.dic
dictionary named 'cif_core.dic' version 2.4.2 from 2011-04-26.

Automatic conversion script
Id: cif_fix_values 2281 2013-09-26 08:29:07Z andrius 
;
_cod_original_sg_symbol_H-M P-1
_cod_original_formula_sum 'C43 H39 D Cl3 N O6 Ti'
_cod_database_code 1515433

loop_
_symmetry_equiv_pos_as_xyz
'x, y, z'
'-x, -y, -z'

loop_
_atom_site_label
_atom_site_type_symbol
_atom_site_fract_x
_atom_site_fract_y
_atom_site_fract_z
_atom_site_U_iso_or_equiv
_atom_site_adp_type
_atom_site_occupancy
_atom_site_symmetry_multiplicity
_atom_site_calc_flag
_atom_site_refinement_flags
Ti Ti 0.45194(3) 0.08248(3) 0.22130(2) 0.01538(9) Uani 1 1 d .
O1 O 0.38910(11) -0.07630(11) 0.23878(9) 0.0177(3) Uani 1 1 d .
O2 O 0.55962(11) 0.12709(11) 0.35021(9) 0.0183(3) Uani 1 1 d .
O3 O 0.56895(11) 0.00785(11) 0.15455(9) 0.0167(3) Uani 1 1 d .
O4 O 0.36490(11) -0.01202(11) 0.08242(9) 0.0171(3) Uani 1 1 d .
O5 O 0.51421(11) 0.22862(11) 0.21047(9) 0.0169(3) Uani 1 1 d .
O6 O 0.32235(11) 0.12012(11) 0.25822(9) 0.0170(3) Uani 1 1 d .
N N 0.40859(13) -0.09909(13) 0.03285(11) 0.0152(3) Uani 1 1 d .
C1 C 0.37931(17) -0.25124(17) 0.26702(14) 0.0179(4) Uani 1 1 d .
C2 C 0.44008(16) -0.12084(16) 0.28995(13) 0.0155(4) Uani 1 1 d .
C3 C 0.54340(17) -0.05525(17) 0.36629(14) 0.0186(4) Uani 1 1 d .
C4 C 0.59644(16) 0.06616(17) 0.39581(13) 0.0167(4) Uani 1 1 d .
C5 C 0.58083(17) -0.17079(17) 0.03184(14) 0.0166(4) Uani 1 1 d .
C6 C 0.51733(16) -0.08465(16) 0.07371(13) 0.0148(4) Uani 1 1 d .
C7 C 0.32203(18) -0.19594(18) -0.05255(15) 0.0188(4) Uani 1 1 d .
C11 C 0.42761(16) -0.35074(16) 0.09829(14) 0.0160(4) Uani 1 1 d .
C12 C 0.34330(16) -0.32909(16) 0.15567(14) 0.0167(4) Uani 1 1 d .
C13 C 0.22354(18) -0.38295(17) 0.10824(15) 0.0207(4) Uani 1 1 d .
C14 C 0.18641(18) -0.45941(18) 0.00749(16) 0.0232(4) Uani 1 1 d .
C15 C 0.26907(18) -0.48383(17) -0.04756(16) 0.0221(4) Uani 1 1 d .
C16 C 0.38881(18) -0.42860(16) -0.00239(15) 0.0186(4) Uani 1 1 d .
C21 C 0.55725(16) -0.29158(16) 0.14443(14) 0.0161(4) Uani 1 1 d .
C22 C 0.62959(16) -0.20798(16) 0.11312(14) 0.0159(4) Uani 1 1 d .
C23 C 0.74857(17) -0.15336(18) 0.16130(15) 0.0210(4) Uani 1 1 d .
C24 C 0.79662(18) -0.17789(18) 0.24035(16) 0.0245(4) Uani 1 1 d .
C25 C 0.72616(18) -0.26116(18) 0.27019(15) 0.0232(4) Uani 1 1 d .
C26 C 0.60810(17) -0.31870(17) 0.22156(14) 0.0190(4) Uani 1 1 d .
C51 C 0.41780(16) 0.36929(16) 0.28457(14) 0.0166(4) Uani 1 1 d .
C52 C 0.52030(17) 0.33833(16) 0.27408(13) 0.0162(4) Uani 1 1 d .
C53 C 0.63284(17) 0.42027(17) 0.32850(13) 0.0173(4) Uani 1 1 d .
C54 C 0.63997(18) 0.53138(17) 0.39583(14) 0.0191(4) Uani 1 1 d .
C55 C 0.54073(17) 0.56485(17) 0.40958(14) 0.0187(4) Uani 1 1 d .
C56 C 0.43104(17) 0.48316(17) 0.35270(14) 0.0182(4) Uani 1 1 d .
C57 C 0.74238(18) 0.3882(2) 0.31290(16) 0.0220(4) Uani 1 1 d .
C58 C 0.55268(18) 0.68592(17) 0.48481(15) 0.0225(4) Uani 1 1 d .
H58A H 0.5282 0.6773 0.5451 0.034 Uiso 1 1 calc R
H58B H 0.5018 0.7193 0.4546 0.034 Uiso 1 1 calc R
H58C H 0.6359 0.7397 0.5036 0.034 Uiso 1 1 calc R
C61 C 0.29663(16) 0.28755(16) 0.22552(14) 0.0173(4) Uani 1 1 d .
C62 C 0.25398(16) 0.16786(16) 0.21431(13) 0.0164(4) Uani 1 1 d .
C63 C 0.13838(17) 0.09422(17) 0.16091(14) 0.0185(4) Uani 1 1 d .
C64 C 0.06564(18) 0.14289(18) 0.11950(15) 0.0215(4) Uani 1 1 d .
C65 C 0.10363(18) 0.26147(18) 0.13028(16) 0.0251(4) Uani 1 1 d .
C66 C 0.21919(18) 0.33143(18) 0.18234(15) 0.0217(4) Uani 1 1 d .
C67 C 0.0957(2) -0.03214(19) 0.15412(17) 0.0240(4) Uani 1 1 d .
C68 C 0.0204(2) 0.3130(2) 0.0882(2) 0.0400(6) Uani 1 1 d .
H68A H 0.0524 0.4005 0.1211 0.060 Uiso 1 1 calc R
H68B H -0.0585 0.2824 0.1009 0.060 Uiso 1 1 calc R
H68C H 0.0135 0.2892 0.0153 0.060 Uiso 1 1 calc R
C31 C 0.69972(16) 0.13665(17) 0.48276(14) 0.0174(4) Uani 1 1 d .
C32 C 0.74411(18) 0.26026(18) 0.51184(14) 0.0205(4) Uani 1 1 d .
C33 C 0.84172(18) 0.32885(19) 0.59065(15) 0.0227(4) Uani 1 1 d .
C34 C 0.89990(17) 0.27728(18) 0.64225(15) 0.0225(4) Uani 1 1 d .
C35 C 0.85542(19) 0.1547(2) 0.61382(16) 0.0264(5) Uani 1 1 d .
C36 C 0.75655(19) 0.08516(19) 0.53595(16) 0.0252(4) Uani 1 1 d .
C37 C 1.0092(2) 0.3527(2) 0.72486(18) 0.0302(5) Uani 1 1 d .
C0 C 1.0305(2) 0.22683(19) 0.36248(17) 0.0279(5) Uani 1 1 d .
Cl1 Cl 1.07802(6) 0.16042(6) 0.44190(5) 0.04865(18) Uani 1 1 d .
Cl2 Cl 0.88220(5) 0.14784(5) 0.29791(4) 0.03565(15) Uani 1 1 d .
Cl3 Cl 1.04873(5) 0.37644(5) 0.43289(4) 0.03489(14) Uani 1 1 d .
H0 H 1.075(2) 0.223(2) 0.3137(18) 0.030(6) Uiso 1 1 d .
H1A H 0.3077(19) -0.2560(18) 0.2933(15) 0.019(5) Uiso 1 1 d .
H1B H 0.4276(19) -0.2781(19) 0.3025(16) 0.022(5) Uiso 1 1 d .
H3 H 0.5728(19) -0.0965(19) 0.3989(16) 0.024(6) Uiso 1 1 d .
H5A H 0.6450(18) -0.1286(17) 0.0083(14) 0.013(5) Uiso 1 1 d .
H5B H 0.5309(19) -0.2396(19) -0.0272(16) 0.021(5) Uiso 1 1 d .
H7A H 0.266(2) -0.240(2) -0.0294(18) 0.032(6) Uiso 1 1 d .
H7B H 0.2860(19) -0.1615(19) -0.0953(16) 0.022(5) Uiso 1 1 d .
H7C H 0.363(2) -0.243(2) -0.0899(17) 0.025(6) Uiso 1 1 d .
H13 H 0.169(2) -0.368(2) 0.1445(17) 0.026(6) Uiso 1 1 d .
H14 H 0.104(2) -0.4969(19) -0.0216(16) 0.025(6) Uiso 1 1 d .
H15 H 0.248(2) -0.537(2) -0.1133(18) 0.031(6) Uiso 1 1 d .
H16 H 0.4425(18) -0.4448(17) -0.0413(15) 0.012(5) Uiso 1 1 d .
H23 H 0.7959(18) -0.0963(19) 0.1378(15) 0.018(5) Uiso 1 1 d .
H24 H 0.877(2) -0.134(2) 0.2766(17) 0.032(6) Uiso 1 1 d .
H25 H 0.7539(19) -0.2825(19) 0.3223(16) 0.023(6) Uiso 1 1 d .
H26 H 0.5596(17) -0.3776(18) 0.2404(14) 0.012(5) Uiso 1 1 d .
H54 H 0.713(2) 0.586(2) 0.4336(17) 0.027(6) Uiso 1 1 d .
H56 H 0.3633(17) 0.5041(17) 0.3615(14) 0.011(5) Uiso 1 1 d .
H57A H 0.806(2) 0.440(2) 0.3671(17) 0.025(6) Uiso 1 1 d .
H57B H 0.733(2) 0.309(2) 0.3070(18) 0.037(7) Uiso 1 1 d .
H57C H 0.763(2) 0.393(2) 0.2508(18) 0.028(6) Uiso 1 1 d .
H64 H -0.010(2) 0.0957(19) 0.0866(16) 0.020(5) Uiso 1 1 d .
H66 H 0.2477(18) 0.4099(19) 0.1857(15) 0.018(5) Uiso 1 1 d .
H67A H 0.093(2) -0.035(2) 0.220(2) 0.043(7) Uiso 1 1 d .
H67B H 0.021(2) -0.070(2) 0.1134(18) 0.033(6) Uiso 1 1 d .
H67C H 0.146(2) -0.070(2) 0.1277(19) 0.040(7) Uiso 1 1 d .
H32 H 0.704(2) 0.298(2) 0.4769(17) 0.030(6) Uiso 1 1 d .
H33 H 0.8757(19) 0.416(2) 0.6119(16) 0.027(6) Uiso 1 1 d .
H35 H 0.889(2) 0.116(2) 0.646(2) 0.047(8) Uiso 1 1 d .
H36 H 0.7275(19) 0.002(2) 0.5217(16) 0.025(6) Uiso 1 1 d .
H37A H 1.005(2) 0.429(2) 0.7595(19) 0.036(7) Uiso 1 1 d .
H37B H 1.080(3) 0.362(2) 0.695(2) 0.055(8) Uiso 1 1 d .
H37C H 1.018(2) 0.316(2) 0.774(2) 0.052(8) Uiso 1 1 d .

loop_
_atom_site_aniso_label
_atom_site_aniso_U_11
_atom_site_aniso_U_22
_atom_site_aniso_U_33
_atom_site_aniso_U_23
_atom_site_aniso_U_13
_atom_site_aniso_U_12
Ti 0.01823(18) 0.01519(17) 0.01300(17) 0.00467(13) 0.00199(13) 0.00773(14)
O1 0.0182(7) 0.0164(6) 0.0176(7) 0.0064(5) 0.0012(5) 0.0063(5)
O2 0.0220(7) 0.0165(7) 0.0156(7) 0.0051(5) 0.0009(5) 0.0078(5)
O3 0.0177(7) 0.0150(6) 0.0153(6) 0.0036(5) 0.0014(5) 0.0062(5)
O4 0.0199(7) 0.0174(6) 0.0150(6) 0.0045(5) 0.0027(5) 0.0104(5)
O5 0.0187(7) 0.0160(6) 0.0153(6) 0.0047(5) 0.0036(5) 0.0068(5)
O6 0.0201(7) 0.0178(6) 0.0157(6) 0.0075(5) 0.0045(5) 0.0089(5)
N 0.0180(8) 0.0149(8) 0.0125(7) 0.0035(6) 0.0046(6) 0.0072(6)
C1 0.0174(10) 0.0187(10) 0.0183(10) 0.0086(8) 0.0046(8) 0.0057(8)
C2 0.0175(9) 0.0182(9) 0.0135(9) 0.0064(7) 0.0077(7) 0.0081(7)
C3 0.0197(10) 0.0200(10) 0.0176(10) 0.0088(8) 0.0019(8) 0.0079(8)
C4 0.0177(9) 0.0218(10) 0.0128(9) 0.0065(8) 0.0044(7) 0.0098(8)
C5 0.0178(9) 0.0169(9) 0.0164(9) 0.0061(8) 0.0055(8) 0.0076(8)
C6 0.0166(9) 0.0156(9) 0.0137(9) 0.0078(7) 0.0039(7) 0.0053(7)
C7 0.0176(10) 0.0193(10) 0.0155(9) 0.0035(8) 0.0027(8) 0.0048(8)
C11 0.0185(9) 0.0128(9) 0.0182(9) 0.0083(7) 0.0026(7) 0.0056(7)
C12 0.0187(9) 0.0139(9) 0.0189(9) 0.0089(8) 0.0031(8) 0.0055(7)
C13 0.0187(10) 0.0208(10) 0.0233(10) 0.0096(8) 0.0062(8) 0.0058(8)
C14 0.0159(10) 0.0219(10) 0.0268(11) 0.0093(9) -0.0003(8) 0.0016(8)
C15 0.0249(10) 0.0160(9) 0.0187(10) 0.0029(8) -0.0006(8) 0.0045(8)
C16 0.0220(10) 0.0153(9) 0.0195(10) 0.0067(8) 0.0048(8) 0.0080(8)
C21 0.0165(9) 0.0152(9) 0.0151(9) 0.0027(7) 0.0042(7) 0.0071(7)
C22 0.0179(9) 0.0156(9) 0.0161(9) 0.0051(7) 0.0050(7) 0.0093(7)
C23 0.0187(10) 0.0179(10) 0.0263(11) 0.0086(9) 0.0057(8) 0.0059(8)
C24 0.0156(10) 0.0243(11) 0.0288(11) 0.0081(9) -0.0016(8) 0.0050(8)
C25 0.0244(11) 0.0259(11) 0.0208(10) 0.0093(9) 0.0000(8) 0.0124(9)
C26 0.0213(10) 0.0183(9) 0.0198(10) 0.0080(8) 0.0052(8) 0.0091(8)
C51 0.0192(9) 0.0166(9) 0.0154(9) 0.0084(8) 0.0024(7) 0.0063(7)
C52 0.0213(9) 0.0158(9) 0.0135(9) 0.0072(7) 0.0043(7) 0.0072(7)
C53 0.0198(9) 0.0198(9) 0.0138(9) 0.0083(8) 0.0031(7) 0.0071(8)
C54 0.0193(10) 0.0188(10) 0.0168(9) 0.0076(8) -0.0006(8) 0.0039(8)
C55 0.0250(10) 0.0160(9) 0.0155(9) 0.0072(8) 0.0025(8) 0.0070(8)
C56 0.0211(10) 0.0185(9) 0.0199(10) 0.0098(8) 0.0060(8) 0.0105(8)
C57 0.0179(10) 0.0241(11) 0.0194(10) 0.0041(9) 0.0019(8) 0.0066(8)
C58 0.0284(11) 0.0174(9) 0.0184(10) 0.0033(8) 0.0010(8) 0.0090(8)
C61 0.0186(9) 0.0175(9) 0.0153(9) 0.0052(8) 0.0041(7) 0.0071(8)
C62 0.0202(9) 0.0182(9) 0.0136(9) 0.0062(8) 0.0056(7) 0.0098(8)
C63 0.0204(10) 0.0191(9) 0.0158(9) 0.0061(8) 0.0058(8) 0.0068(8)
C64 0.0167(10) 0.0217(10) 0.0219(10) 0.0067(8) 0.0015(8) 0.0040(8)
C65 0.0217(10) 0.0250(11) 0.0277(11) 0.0108(9) -0.0004(9) 0.0085(8)
C66 0.0223(10) 0.0166(10) 0.0252(11) 0.0086(8) 0.0012(8) 0.0061(8)
C67 0.0238(11) 0.0201(10) 0.0265(12) 0.0097(9) 0.0046(9) 0.0050(9)
C68 0.0264(12) 0.0294(12) 0.0606(17) 0.0225(12) -0.0096(11) 0.0061(10)
C31 0.0160(9) 0.0215(10) 0.0148(9) 0.0062(8) 0.0044(7) 0.0072(8)
C32 0.0225(10) 0.0222(10) 0.0175(10) 0.0094(8) 0.0052(8) 0.0069(8)
C33 0.0234(10) 0.0210(10) 0.0209(10) 0.0081(9) 0.0059(8) 0.0035(8)
C34 0.0152(9) 0.0267(11) 0.0203(10) 0.0047(9) 0.0033(8) 0.0051(8)
C35 0.0237(11) 0.0287(11) 0.0257(11) 0.0088(9) -0.0027(9) 0.0129(9)
C36 0.0260(11) 0.0203(11) 0.0271(11) 0.0074(9) 0.0002(9) 0.0093(9)
C37 0.0200(11) 0.0313(12) 0.0288(12) 0.0031(11) -0.0016(9) 0.0067(9)
C0 0.0260(11) 0.0266(11) 0.0268(11) 0.0050(9) 0.0074(9) 0.0086(9)
Cl1 0.0572(4) 0.0398(4) 0.0510(4) 0.0202(3) 0.0033(3) 0.0203(3)
Cl2 0.0268(3) 0.0300(3) 0.0359(3) 0.0011(2) 0.0062(2) 0.0036(2)
Cl3 0.0324(3) 0.0231(3) 0.0391(3) 0.0040(2) 0.0040(2) 0.0063(2)

loop_
_atom_type_symbol
_atom_type_description
_atom_type_scat_dispersion_real
_atom_type_scat_dispersion_imag
_atom_type_scat_source
C C 0.0033 0.0016 'International Tables Vol C Tables 4.2.6.8 and 6.1.1.4'
H H 0.0000 0.0000 'International Tables Vol C Tables 4.2.6.8 and 6.1.1.4'
N N 0.0061 0.0033 'International Tables Vol C Tables 4.2.6.8 and 6.1.1.4'
O O 0.0106 0.0060 'International Tables Vol C Tables 4.2.6.8 and 6.1.1.4'
Cl Cl 0.1484 0.1585 'International Tables Vol C Tables 4.2.6.8 and 6.1.1.4'
Ti Ti 0.2776 0.4457 'International Tables Vol C Tables 4.2.6.8 and 6.1.1.4'

loop_
_geom_angle_atom_site_label_1
_geom_angle_atom_site_label_2
_geom_angle_atom_site_label_3
_geom_angle
O6 Ti O5 90.23(6)
O6 Ti O4 92.58(6)
O5 Ti O4 98.58(6)
O6 Ti O2 103.40(6)
O5 Ti O2 95.52(6)
O4 Ti O2 158.61(6)
O6 Ti O1 90.64(5)
O5 Ti O1 177.46(6)
O4 Ti O1 83.76(5)
O2 Ti O1 81.96(5)
O6 Ti O3 167.33(5)
O5 Ti O3 96.59(5)
O4 Ti O3 75.88(5)
O2 Ti O3 86.62(5)
O1 Ti O3 83.01(5)
C2 O1 Ti 130.15(12)
C4 O2 Ti 133.61(12)
C6 O3 Ti 113.22(11)
N O4 Ti 113.43(10)
C52 O5 Ti 128.42(11)
C62 O6 Ti 128.10(11)
C6 N O4 115.97(14)
C6 N C7 130.69(16)
O4 N C7 113.18(14)
C2 C1 C12 113.88(16)
C2 C1 H1A 105.0(12)
C12 C1 H1A 108.9(12)
C2 C1 H1B 109.9(13)
C12 C1 H1B 110.7(13)
H1A C1 H1B 108.2(18)
O1 C2 C3 124.12(17)
O1 C2 C1 116.02(16)
C3 C2 C1 119.81(17)
C4 C3 C2 121.91(18)
C4 C3 H3 121.0(13)
C2 C3 H3 117.0(13)
O2 C4 C3 122.87(17)
O2 C4 C31 115.56(16)
C3 C4 C31 121.57(17)
C6 C5 C22 110.65(15)
C6 C5 H5A 106.3(12)
C22 C5 H5A 110.7(11)
C6 C5 H5B 112.3(13)
C22 C5 H5B 111.5(13)
H5A C5 H5B 105.2(17)
O3 C6 N 115.69(16)
O3 C6 C5 120.15(16)
N C6 C5 124.16(16)
N C7 H7A 108.6(14)
N C7 H7B 108.5(12)
H7A C7 H7B 111.5(19)
N C7 H7C 107.6(13)
H7A C7 H7C 111(2)
H7B C7 H7C 109.3(18)
C16 C11 C12 119.76(17)
C16 C11 C21 119.50(17)
C12 C11 C21 120.74(16)
C13 C12 C11 118.54(17)
C13 C12 C1 119.02(17)
C11 C12 C1 122.43(16)
C12 C13 C14 120.92(19)
C12 C13 H13 118.8(14)
C14 C13 H13 120.3(14)
C13 C14 C15 120.39(19)
C13 C14 H14 118.4(13)
C15 C14 H14 121.1(13)
C16 C15 C14 119.53(19)
C16 C15 H15 117.6(14)
C14 C15 H15 122.9(14)
C15 C16 C11 120.81(19)
C15 C16 H16 118.0(12)
C11 C16 H16 121.2(12)
C22 C21 C26 119.22(17)
C22 C21 C11 121.18(16)
C26 C21 C11 119.59(17)
C23 C22 C21 118.31(17)
C23 C22 C5 119.04(17)
C21 C22 C5 122.58(16)
C22 C23 C24 121.70(19)
C22 C23 H23 116.2(12)
C24 C23 H23 122.1(12)
C25 C24 C23 120.04(19)
C25 C24 H24 119.4(14)
C23 C24 H24 120.4(14)
C24 C25 C26 119.15(19)
C24 C25 H25 123.9(13)
C26 C25 H25 116.9(13)
C25 C26 C21 121.50(19)
C25 C26 H26 119.6(12)
C21 C26 H26 118.9(12)
C56 C51 C52 118.84(17)
C56 C51 C61 118.15(17)
C52 C51 C61 123.00(17)
O5 C52 C53 117.09(16)
O5 C52 C51 122.16(16)
C53 C52 C51 120.74(17)
C52 C53 C54 117.64(17)
C52 C53 C57 120.26(17)
C54 C53 C57 122.10(17)
C53 C54 C55 123.38(18)
C53 C54 H54 118.7(14)
C55 C54 H54 117.9(14)
C56 C55 C54 117.61(18)
C56 C55 C58 120.90(18)
C54 C55 C58 121.49(17)
C55 C56 C51 121.75(18)
C55 C56 H56 118.6(12)
C51 C56 H56 119.6(12)
C53 C57 H57A 109.4(14)
C53 C57 H57B 113.4(15)
H57A C57 H57B 108(2)
C53 C57 H57C 111.6(13)
H57A C57 H57C 109.4(19)
H57B C57 H57C 105(2)
C55 C58 H58A 109.5
C55 C58 H58B 109.5
H58A C58 H58B 109.5
C55 C58 H58C 109.5
H58A C58 H58C 109.5
H58B C58 H58C 109.5
C62 C61 C66 118.19(17)
C62 C61 C51 122.02(17)
C66 C61 C51 119.74(17)
O6 C62 C63 117.77(16)
O6 C62 C61 121.54(16)
C63 C62 C61 120.65(17)
C62 C63 C64 118.54(17)
C62 C63 C67 118.52(18)
C64 C63 C67 122.89(18)
C65 C64 C63 122.70(18)
C65 C64 H64 118.8(14)
C63 C64 H64 118.5(14)
C66 C65 C64 117.22(18)
C66 C65 C68 121.41(19)
C64 C65 C68 121.36(18)
C65 C66 C61 122.68(18)
C65 C66 H66 118.0(13)
C61 C66 H66 119.3(13)
C63 C67 H67A 110.7(15)
C63 C67 H67B 108.1(15)
H67A C67 H67B 109(2)
C63 C67 H67C 110.1(16)
H67A C67 H67C 109(2)
H67B C67 H67C 110(2)
C65 C68 H68A 109.5
C65 C68 H68B 109.5
H68A C68 H68B 109.5
C65 C68 H68C 109.5
H68A C68 H68C 109.5
H68B C68 H68C 109.5
C32 C31 C36 118.43(18)
C32 C31 C4 118.19(17)
C36 C31 C4 123.36(17)
C33 C32 C31 120.08(19)
C33 C32 H32 120.4(13)
C31 C32 H32 119.5(13)
C32 C33 C34 121.47(19)
C32 C33 H33 121.7(13)
C34 C33 H33 116.8(13)
C35 C34 C33 118.45(18)
C35 C34 C37 120.8(2)
C33 C34 C37 120.77(19)
C36 C35 C34 120.6(2)
C36 C35 H35 117.2(17)
C34 C35 H35 122.2(17)
C35 C36 C31 120.9(2)
C35 C36 H36 117.1(13)
C31 C36 H36 121.9(14)
C34 C37 H37A 110.1(15)
C34 C37 H37B 108.7(16)
H37A C37 H37B 110(2)
C34 C37 H37C 111.5(16)
H37A C37 H37C 108(2)
H37B C37 H37C 109(2)
Cl2 C0 Cl3 109.61(12)
Cl2 C0 Cl1 111.28(13)
Cl3 C0 Cl1 110.53(12)
Cl2 C0 H0 106.3(14)
Cl3 C0 H0 110.2(14)
Cl1 C0 H0 108.9(14)

loop_
_geom_bond_atom_site_label_1
_geom_bond_atom_site_label_2
_geom_bond_distance
Ti O6 1.8470(13)
Ti O5 1.8469(13)
Ti O4 1.9382(13)
Ti O2 1.9500(13)
Ti O1 2.0398(13)
Ti O3 2.0730(13)
O1 C2 1.272(2)
O2 C4 1.302(2)
O3 C6 1.274(2)
O4 N 1.3803(19)
O5 C52 1.362(2)
O6 C62 1.369(2)
N C6 1.310(2)
N C7 1.439(2)
C1 C2 1.498(3)
C1 C12 1.513(3)
C1 H1A 0.98(2)
C1 H1B 0.94(2)
C2 C3 1.392(3)
C3 C4 1.371(3)
C3 H3 0.92(2)
C4 C31 1.476(3)
C5 C6 1.515(3)
C5 C22 1.523(3)
C5 H5A 0.97(2)
C5 H5B 0.97(2)
C7 H7A 0.92(3)
C7 H7B 0.99(2)
C7 H7C 0.95(2)
C11 C16 1.390(3)
C11 C12 1.414(3)
C11 C21 1.483(2)
C12 C13 1.383(3)
C13 C14 1.386(3)
C13 H13 0.90(2)
C14 C15 1.385(3)
C14 H14 0.95(2)
C15 C16 1.377(3)
C15 H15 0.92(2)
C16 H16 0.93(2)
C21 C22 1.397(3)
C21 C26 1.399(3)
C22 C23 1.378(3)
C23 C24 1.388(3)
C23 H23 0.96(2)
C24 C25 1.371(3)
C24 H24 0.95(2)
C25 C26 1.371(3)
C25 H25 0.94(2)
C26 H26 0.94(2)
C51 C56 1.399(3)
C51 C52 1.411(3)
C51 C61 1.477(3)
C52 C53 1.390(3)
C53 C54 1.390(3)
C53 C57 1.511(3)
C54 C55 1.395(3)
C54 H54 0.92(2)
C55 C56 1.373(3)
C55 C58 1.509(3)
C56 H56 0.94(2)
C57 H57A 0.93(2)
C57 H57B 0.95(3)
C57 H57C 0.97(2)
C58 H58A 0.9800
C58 H58B 0.9800
C58 H58C 0.9800
C61 C62 1.395(3)
C61 C66 1.404(3)
C62 C63 1.389(3)
C63 C64 1.396(3)
C63 C67 1.494(3)
C64 C65 1.382(3)
C64 H64 0.90(2)
C65 C66 1.376(3)
C65 C68 1.520(3)
C66 H66 0.93(2)
C67 H67A 0.97(3)
C67 H67B 0.91(3)
C67 H67C 0.93(3)
C68 H68A 0.9800
C68 H68B 0.9800
C68 H68C 0.9800
C31 C32 1.390(3)
C31 C36 1.400(3)
C32 C33 1.371(3)
C32 H32 0.97(2)
C33 C34 1.395(3)
C33 H33 0.98(2)
C34 C35 1.379(3)
C34 C37 1.492(3)
C35 C36 1.374(3)
C35 H35 0.92(3)
C36 H36 0.95(2)
C37 H37A 0.94(3)
C37 H37B 0.99(3)
C37 H37C 0.97(3)
C0 Cl2 1.740(2)
C0 Cl3 1.759(2)
C0 Cl1 1.767(2)
C0 H0 0.93(2)
